data_8106579
loop_
_publ_author_name
'Ya\(gci, Nermin Kahveci'
'G\"uven, Kutalm\?i\,s'
'Yildiz, G\"ok\,cen Dikici'

_publ_section_title
;
 Crystal structure of
 aquadichlorido(2,4,6-tri-2-pyridyl-1,3,5-triazine-\k3
 N,N&#x2032;,N&#x2032;&#x2032;)nickel(II) monohydrate, C18H16Cl2N6NiO2
;
_journal_issue 3
_journal_name_full 'Zeitschrift f\"ur Kristallographie - New Crystal Structures'
_journal_page_first 485
_journal_page_last 487
_journal_paper_doi 10.1515/ncrs-2016-0332
_journal_volume 232
_journal_year 2017
_chemical_formula_moiety 'C18 H14 Cl2 N6 Ni O, H2 O'
_chemical_formula_sum 'C18 H16 Cl2 N6 Ni O2'
_chemical_formula_weight 477.98
_chemical_name_common dichlorido(2,4,6-tri-2-pyridyl-1,3,5-triazine)nickel(II)dihydrate
_chemical_name_systematic dichlorido(2,4,6-tri-2-pyridyl-1,3,5-triazine)nickel(II)dihydrate
_space_group_crystal_system monoclinic
_space_group_IT_number 14
_space_group_name_Hall '-P 2yn'
_space_group_name_H-M_alt 'P 1 21/n 1'
_symmetry_Int_Tables_number 14
_atom_sites_solution_hydrogens mixed
_audit_creation_method SHELXL-2016/4
_cell_angle_alpha 90
_cell_angle_beta 99.309(3)
_cell_angle_gamma 90
_cell_formula_units_Z 4
_cell_length_a 8.5737(6)
_cell_length_b 11.4177(9)
_cell_length_c 20.3031(16)
_cell_measurement_reflns_used 9913
_cell_measurement_temperature 296
_cell_measurement_theta_max 26.77
_cell_measurement_theta_min 3.00
_cell_volume 1961.3(3)
_computing_data_collection 'Bruker APEX2'
_computing_publication_material 'enCIFer. Ver. 1.5.2. (Allen et al., 2004)'
_computing_structure_refinement 'SHELXL-2016/4 (Sheldrick, 2015)'
_computing_structure_solution 'SHELXS-2015 (Sheldrick, 2015)'
_diffrn_ambient_temperature 296
_diffrn_measured_fraction_theta_full 0.999
_diffrn_measured_fraction_theta_max 0.990
_diffrn_measurement_device 'three-circle diffractometer'
_diffrn_measurement_device_type 'Bruker APEX-II CCD'
_diffrn_measurement_method '\f and \w scans'
_diffrn_radiation_type MoK\a
_diffrn_radiation_wavelength 0.71073
_diffrn_reflns_av_R_equivalents 0.0902
_diffrn_reflns_av_unetI/netI 0.0569
_diffrn_reflns_Laue_measured_fraction_full 0.999
_diffrn_reflns_Laue_measured_fraction_max 0.990
_diffrn_reflns_limit_h_max 11
_diffrn_reflns_limit_h_min -10
_diffrn_reflns_limit_k_max 15
_diffrn_reflns_limit_k_min -15
_diffrn_reflns_limit_l_max 27
_diffrn_reflns_limit_l_min -27
_diffrn_reflns_number 46716
_diffrn_reflns_point_group_measured_fraction_full 0.999
_diffrn_reflns_point_group_measured_fraction_max 0.990
_diffrn_reflns_theta_full 25.242
_diffrn_reflns_theta_max 28.387
_diffrn_reflns_theta_min 2.997
_exptl_absorpt_coefficient_mu 1.290
_exptl_absorpt_correction_T_max 0.7457
_exptl_absorpt_correction_T_min 0.4415
_exptl_absorpt_correction_type multi-scan
_exptl_absorpt_process_details 'SADABS (Bruker, 2008)'
_exptl_crystal_colour Yellow
_exptl_crystal_density_diffrn 1.619
_exptl_crystal_description block
_exptl_crystal_F_000 976
_exptl_crystal_size_max 0.15
_exptl_crystal_size_mid 0.11
_exptl_crystal_size_min 0.10
_refine_diff_density_max 0.412
_refine_diff_density_min -0.371
_refine_diff_density_rms 0.075
_refine_ls_extinction_coef .
_refine_ls_extinction_method none
_refine_ls_goodness_of_fit_ref 1.073
_refine_ls_hydrogen_treatment mixed
_refine_ls_matrix_type full
_refine_ls_number_parameters 278
_refine_ls_number_reflns 4875
_refine_ls_number_restraints 0
_refine_ls_restrained_S_all 1.073
_refine_ls_R_factor_all 0.0856
_refine_ls_R_factor_gt 0.0479
_refine_ls_shift/su_max 0.001
_refine_ls_shift/su_mean 0.000
_refine_ls_structure_factor_coef Fsqd
_refine_ls_weighting_details 'w=1/[\s^2^(Fo^2^)+(0.0180P)^2^+2.2932P] where P=(Fo^2^+2Fc^2^)/3'
_refine_ls_weighting_scheme calc
_refine_ls_wR_factor_gt 0.0773
_refine_ls_wR_factor_ref 0.0865
_reflns_Friedel_coverage 0.000
_reflns_Friedel_fraction_full .
_reflns_Friedel_fraction_max .
_reflns_number_gt 3484
_reflns_number_total 4875
_reflns_threshold_expression 'I > 2\s(I)'
_cod_data_source_file suppl_ncrs-2016-0332_suppl.cif
_cod_data_source_block 6
_cod_depositor_comments
;
The following automatic conversions were performed:

data item '_geom_angle_publ_flag' value 'Yes' was changed to 'yes' in
accordance with the built-in table derived from the CIF Core
dictionary named 'cif_core.dic' version 2.4.5 last updated on
2014-11-21 (15 times).

data item '_geom_bond_publ_flag' value 'Yes' was changed to 'yes' in
accordance with the built-in table derived from the CIF Core
dictionary named 'cif_core.dic' version 2.4.5 last updated on
2014-11-21 (6 times).

data item '_geom_hbond_publ_flag' value 'Yes' was changed to 'yes' in
accordance with the built-in table derived from the CIF Core
dictionary named 'cif_core.dic' version 2.4.5 last updated on
2014-11-21 (3 times).

Automatic conversion script
Id: cif_fix_values 8738 2021-04-28 16:35:53Z antanas 
;
_cod_original_sg_symbol_H-M 'P 21/n'
_cod_database_code 8106579
_shelx_shelxl_version_number 2016/4
_shelx_space_group_comment
;
The symmetry employed for this shelxl refinement is uniquely defined
by the following loop, which should always be used as a source of
symmetry information in preference to the above space-group names.
They are only intended as comments.
;

loop_
_space_group_symop_operation_xyz
'x, y, z'
'-x+1/2, y+1/2, -z+1/2'
'-x, -y, -z'
'x-1/2, -y-1/2, z-1/2'

loop_
_atom_site_label
_atom_site_type_symbol
_atom_site_fract_x
_atom_site_fract_y
_atom_site_fract_z
_atom_site_U_iso_or_equiv
_atom_site_adp_type
_atom_site_occupancy
_atom_site_site_symmetry_order
_atom_site_calc_flag
_atom_site_refinement_flags_posn
_atom_site_refinement_flags_adp
_atom_site_refinement_flags_occupancy
_atom_site_disorder_assembly
_atom_site_disorder_group
NI1 Ni 0.77445(4) 0.04329(3) 0.18674(2) 0.02493(10) Uani 1 1 d . . . . .
CL1 Cl 0.84634(9) 0.17357(7) 0.10363(4) 0.03884(18) Uani 1 1 d . . . . .
CL2 Cl 0.81961(10) 0.17681(6) 0.27570(4) 0.03905(19) Uani 1 1 d . . . . .
N1 N 1.0000(2) -0.04491(19) 0.20175(11) 0.0261(5) Uani 1 1 d . . . . .
N2 N 0.8439(2) -0.25778(19) 0.07688(10) 0.0263(5) Uani 1 1 d . . . . .
N3 N 0.7426(2) -0.08996(18) 0.12234(11) 0.0234(5) Uani 1 1 d . . . . .
N4 N 0.5285(3) 0.05865(19) 0.14086(12) 0.0291(5) Uani 1 1 d . . . . .
N5 N 0.7854(3) -0.4543(2) 0.00228(11) 0.0335(5) Uani 1 1 d . . . . .
N6 N 0.5749(2) -0.19903(19) 0.04259(11) 0.0268(5) Uani 1 1 d . . . . .
O1w O 0.9317(3) -0.5485(3) 0.12918(13) 0.0531(7) Uani 1 1 d . . . . .
C9 C 0.4798(3) -0.0236(2) 0.09430(13) 0.0266(6) Uani 1 1 d . . . . .
C7 C 0.6992(3) -0.2701(2) 0.04021(13) 0.0260(6) Uani 1 1 d . . . . .
C5 C 1.0056(3) -0.1420(2) 0.16434(13) 0.0243(6) Uani 1 1 d . . . . .
C10 C 0.3279(3) -0.0287(3) 0.05949(15) 0.0338(7) Uani 1 1 d . . . . .
H10 H 0.298240 -0.086513 0.027639 0.041 Uiso 1 1 calc R U . . .
C13 C 0.4235(3) 0.1379(3) 0.15344(16) 0.0371(7) Uani 1 1 d . . . . .
H13 H 0.455362 0.195227 0.185335 0.045 Uiso 1 1 calc R U . . .
C1 C 1.1283(3) -0.0172(2) 0.24420(14) 0.0329(7) Uani 1 1 d . . . . .
H1 H 1.126033 0.049787 0.270095 0.040 Uiso 1 1 calc R U . . .
C8 C 0.6035(3) -0.1099(2) 0.08446(13) 0.0237(6) Uani 1 1 d . . . . .
C6 C 0.8575(3) -0.1669(2) 0.11823(12) 0.0224(5) Uani 1 1 d . . . . .
O2w O 0.7026(4) -0.0668(2) 0.25776(14) 0.0534(7) Uani 1 1 d . . . . .
C14 C 0.6738(3) -0.3708(2) -0.00643(13) 0.0265(6) Uani 1 1 d . . . . .
C12 C 0.2685(4) 0.1383(3) 0.12082(17) 0.0428(8) Uani 1 1 d . . . . .
H12 H 0.197849 0.194726 0.131072 0.051 Uiso 1 1 calc R U . . .
C4 C 1.1375(3) -0.2126(3) 0.16949(15) 0.0363(7) Uani 1 1 d . . . . .
H4 H 1.137283 -0.279653 0.143441 0.044 Uiso 1 1 calc R U . . .
C11 C 0.2202(3) 0.0553(3) 0.07352(16) 0.0416(8) Uani 1 1 d . . . . .
H11 H 0.116818 0.054891 0.050957 0.050 Uiso 1 1 calc R U . . .
C3 C 1.2696(3) -0.1815(3) 0.21426(17) 0.0430(8) Uani 1 1 d . . . . .
H3 H 1.360457 -0.227218 0.218685 0.052 Uiso 1 1 calc R U . . .
C17 C 0.6323(4) -0.5604(3) -0.08680(14) 0.0379(7) Uani 1 1 d . . . . .
H17 H 0.620926 -0.627054 -0.113517 0.045 Uiso 1 1 calc R U . . .
C16 C 0.5198(4) -0.4740(3) -0.09563(14) 0.0379(7) Uani 1 1 d . . . . .
H16 H 0.431654 -0.480697 -0.128777 0.045 Uiso 1 1 calc R U . . .
C18 C 0.7624(4) -0.5472(3) -0.03784(15) 0.0399(7) Uani 1 1 d . . . . .
H18 H 0.838191 -0.606252 -0.032487 0.048 Uiso 1 1 calc R U . . .
C15 C 0.5392(3) -0.3765(2) -0.05445(13) 0.0317(6) Uani 1 1 d . . . . .
H15 H 0.464343 -0.316893 -0.058875 0.038 Uiso 1 1 calc R U . . .
C2 C 1.2658(3) -0.0826(3) 0.25210(16) 0.0402(7) Uani 1 1 d . . . . .
H2 H 1.353721 -0.059991 0.282457 0.048 Uiso 1 1 calc R U . . .
H2A H 0.702(4) -0.132(3) 0.2549(19) 0.055(12) Uiso 1 1 d . . . . .
H2B H 0.670(5) -0.043(3) 0.287(2) 0.064(14) Uiso 1 1 d . . . . .
H1A H 0.896(5) -0.507(4) 0.097(2) 0.070(14) Uiso 1 1 d . . . . .
H1B H 0.920(7) -0.615(6) 0.119(3) 0.14(3) Uiso 1 1 d . . . . .

loop_
_atom_site_aniso_label
_atom_site_aniso_U_11
_atom_site_aniso_U_22
_atom_site_aniso_U_33
_atom_site_aniso_U_23
_atom_site_aniso_U_13
_atom_site_aniso_U_12
NI1 0.02553(18) 0.01884(16) 0.03039(19) -0.00422(15) 0.00448(13) 0.00041(14)
CL1 0.0356(4) 0.0382(4) 0.0434(4) 0.0084(3) 0.0084(3) 0.0000(3)
CL2 0.0609(5) 0.0197(3) 0.0363(4) -0.0056(3) 0.0068(3) 0.0000(3)
N1 0.0256(11) 0.0251(11) 0.0263(11) -0.0029(10) 0.0007(9) -0.0007(9)
N2 0.0267(12) 0.0255(12) 0.0258(12) -0.0063(10) 0.0014(9) 0.0024(9)
N3 0.0201(11) 0.0205(10) 0.0290(12) -0.0032(9) 0.0021(9) 0.0009(9)
N4 0.0263(12) 0.0226(12) 0.0398(14) -0.0004(10) 0.0097(10) 0.0010(9)
N5 0.0360(13) 0.0303(12) 0.0325(13) -0.0100(11) 0.0004(10) 0.0038(11)
N6 0.0232(12) 0.0256(12) 0.0303(12) -0.0042(10) 0.0002(9) -0.0008(9)
O1w 0.0555(15) 0.0644(19) 0.0359(14) 0.0061(14) -0.0033(11) 0.0065(14)
C9 0.0239(14) 0.0237(14) 0.0331(15) 0.0047(11) 0.0074(11) 0.0017(11)
C7 0.0274(14) 0.0248(13) 0.0254(14) -0.0005(11) 0.0029(11) -0.0007(11)
C5 0.0226(13) 0.0232(13) 0.0268(14) -0.0027(11) 0.0032(11) 0.0003(10)
C10 0.0269(15) 0.0355(16) 0.0382(16) 0.0040(13) 0.0028(12) -0.0001(12)
C13 0.0351(17) 0.0303(15) 0.0486(19) -0.0026(14) 0.0149(14) 0.0061(13)
C1 0.0331(16) 0.0319(16) 0.0318(15) -0.0064(12) -0.0009(12) -0.0034(12)
C8 0.0209(13) 0.0244(14) 0.0259(14) 0.0028(11) 0.0040(11) -0.0004(10)
C6 0.0217(13) 0.0226(13) 0.0232(13) 0.0005(11) 0.0048(10) 0.0009(10)
O2w 0.096(2) 0.0210(13) 0.0525(16) -0.0070(11) 0.0389(15) -0.0115(12)
C14 0.0286(14) 0.0260(14) 0.0249(14) -0.0027(11) 0.0045(11) -0.0020(11)
C12 0.0329(17) 0.0418(18) 0.057(2) 0.0070(16) 0.0183(15) 0.0147(14)
C4 0.0301(16) 0.0332(16) 0.0437(18) -0.0110(14) 0.0004(13) 0.0075(12)
C11 0.0236(15) 0.052(2) 0.0487(19) 0.0112(16) 0.0048(13) 0.0067(14)
C3 0.0257(15) 0.0441(18) 0.056(2) -0.0032(16) -0.0036(14) 0.0100(14)
C17 0.0457(18) 0.0357(17) 0.0322(16) -0.0156(13) 0.0061(13) -0.0039(14)
C16 0.0363(17) 0.0447(19) 0.0305(16) -0.0090(14) -0.0011(13) -0.0065(14)
C18 0.0462(18) 0.0328(16) 0.0393(17) -0.0108(14) 0.0028(14) 0.0066(14)
C15 0.0344(16) 0.0318(15) 0.0274(15) -0.0025(12) 0.0008(12) 0.0003(12)
C2 0.0274(16) 0.0454(18) 0.0422(18) -0.0042(15) -0.0112(13) -0.0025(13)

loop_
_atom_type_symbol
_atom_type_description
_atom_type_scat_dispersion_real
_atom_type_scat_dispersion_imag
_atom_type_scat_source
C C 0.0033 0.0016 'International Tables Vol C Tables 4.2.6.8 and 6.1.1.4'
H H 0.0000 0.0000 'International Tables Vol C Tables 4.2.6.8 and 6.1.1.4'
N N 0.0061 0.0033 'International Tables Vol C Tables 4.2.6.8 and 6.1.1.4'
Ni Ni 0.3393 1.1124 'International Tables Vol C Tables 4.2.6.8 and 6.1.1.4'
Cl Cl 0.1484 0.1585 'International Tables Vol C Tables 4.2.6.8 and 6.1.1.4'
O O 0.0106 0.0060 'International Tables Vol C Tables 4.2.6.8 and 6.1.1.4'

loop_
_geom_angle_atom_site_label_1
_geom_angle_atom_site_label_2
_geom_angle_atom_site_label_3
_geom_angle
_geom_angle_site_symmetry_1
_geom_angle_site_symmetry_3
_geom_angle_publ_flag
N3 NI1 O2w 88.23(10) . . yes
N3 NI1 N1 76.19(8) . . yes
O2w NI1 N1 88.80(10) . . yes
N3 NI1 N4 76.10(8) . . yes
O2w NI1 N4 88.30(11) . . yes
N1 NI1 N4 152.22(8) . . yes
N3 NI1 CL2 170.84(7) . . yes
O2w NI1 CL2 83.65(8) . . yes
N1 NI1 CL2 99.32(6) . . yes
N4 NI1 CL2 107.80(6) . . yes
N3 NI1 CL1 92.02(7) . . yes
O2w NI1 CL1 177.61(9) . . yes
N1 NI1 CL1 93.57(6) . . yes
N4 NI1 CL1 89.45(6) . . yes
CL2 NI1 CL1 96.26(3) . . yes
C1 N1 C5 117.5(2) . . ?
C1 N1 NI1 127.79(19) . . ?
C5 N1 NI1 114.62(16) . . ?
C6 N2 C7 114.2(2) . . ?
C8 N3 C6 117.0(2) . . ?
C8 N3 NI1 121.61(17) . . ?
C6 N3 NI1 121.27(17) . . ?
C13 N4 C9 117.8(2) . . ?
C13 N4 NI1 127.8(2) . . ?
C9 N4 NI1 114.41(17) . . ?
C18 N5 C14 116.9(2) . . ?
C8 N6 C7 114.9(2) . . ?
H1A O1w H1B 109(5) . . ?
N4 C9 C10 123.2(2) . . ?
N4 C9 C8 114.2(2) . . ?
C10 C9 C8 122.6(2) . . ?
N2 C7 N6 125.5(2) . . ?
N2 C7 C14 117.5(2) . . ?
N6 C7 C14 117.1(2) . . ?
N1 C5 C4 122.8(2) . . ?
N1 C5 C6 114.2(2) . . ?
C4 C5 C6 123.0(2) . . ?
C9 C10 C11 117.9(3) . . ?
C9 C10 H10 121.0 . . ?
C11 C10 H10 121.0 . . ?
N4 C13 C12 122.5(3) . . ?
N4 C13 H13 118.8 . . ?
C12 C13 H13 118.8 . . ?
N1 C1 C2 123.4(3) . . ?
N1 C1 H1 118.3 . . ?
C2 C1 H1 118.3 . . ?
N6 C8 N3 124.0(2) . . ?
N6 C8 C9 122.4(2) . . ?
N3 C8 C9 113.7(2) . . ?
N2 C6 N3 124.4(2) . . ?
N2 C6 C5 122.0(2) . . ?
N3 C6 C5 113.7(2) . . ?
NI1 O2w H2A 123(3) . . ?
NI1 O2w H2B 122(3) . . ?
H2A O2w H2B 115(4) . . ?
N5 C14 C15 123.6(2) . . ?
N5 C14 C7 116.0(2) . . ?
C15 C14 C7 120.3(2) . . ?
C11 C12 C13 119.4(3) . . ?
C11 C12 H12 120.3 . . ?
C13 C12 H12 120.3 . . ?
C5 C4 C3 118.3(3) . . ?
C5 C4 H4 120.8 . . ?
C3 C4 H4 120.8 . . ?
C12 C11 C10 119.2(3) . . ?
C12 C11 H11 120.4 . . ?
C10 C11 H11 120.4 . . ?
C2 C3 C4 119.4(3) . . ?
C2 C3 H3 120.3 . . ?
C4 C3 H3 120.3 . . ?
C16 C17 C18 119.1(3) . . ?
C16 C17 H17 120.5 . . ?
C18 C17 H17 120.5 . . ?
C17 C16 C15 119.1(3) . . ?
C17 C16 H16 120.5 . . ?
C15 C16 H16 120.5 . . ?
N5 C18 C17 123.4(3) . . ?
N5 C18 H18 118.3 . . ?
C17 C18 H18 118.3 . . ?
C16 C15 C14 117.9(3) . . ?
C16 C15 H15 121.1 . . ?
C14 C15 H15 121.1 . . ?
C3 C2 C1 118.5(3) . . ?
C3 C2 H2 120.7 . . ?
C1 C2 H2 120.7 . . ?

loop_
_geom_bond_atom_site_label_1
_geom_bond_atom_site_label_2
_geom_bond_distance
_geom_bond_site_symmetry_2
_geom_bond_publ_flag
NI1 N3 1.996(2) . yes
NI1 O2w 2.080(2) . yes
NI1 N1 2.158(2) . yes
NI1 N4 2.170(2) . yes
NI1 CL2 2.3473(8) . yes
NI1 CL1 2.4035(8) . yes
N1 C1 1.321(3) . ?
N1 C5 1.349(3) . ?
N2 C6 1.328(3) . ?
N2 C7 1.347(3) . ?
N3 C8 1.330(3) . ?
N3 C6 1.332(3) . ?
N4 C13 1.330(3) . ?
N4 C9 1.350(3) . ?
N5 C18 1.333(4) . ?
N5 C14 1.342(3) . ?
N6 C8 1.323(3) . ?
N6 C7 1.347(3) . ?
O1w H1A 0.83(4) . ?
O1w H1B 0.79(6) . ?
C9 C10 1.379(4) . ?
C9 C8 1.485(3) . ?
C7 C14 1.483(4) . ?
C5 C4 1.379(4) . ?
C5 C6 1.478(3) . ?
C10 C11 1.392(4) . ?
C10 H10 0.9300 . ?
C13 C12 1.386(4) . ?
C13 H13 0.9300 . ?
C1 C2 1.383(4) . ?
C1 H1 0.9300 . ?
O2w H2A 0.75(4) . ?
O2w H2B 0.75(4) . ?
C14 C15 1.387(4) . ?
C12 C11 1.365(5) . ?
C12 H12 0.9300 . ?
C4 C3 1.380(4) . ?
C4 H4 0.9300 . ?
C11 H11 0.9300 . ?
C3 C2 1.368(4) . ?
C3 H3 0.9300 . ?
C17 C16 1.372(4) . ?
C17 C18 1.377(4) . ?
C17 H17 0.9300 . ?
C16 C15 1.385(4) . ?
C16 H16 0.9300 . ?
C18 H18 0.9300 . ?
C15 H15 0.9300 . ?
C2 H2 0.9300 . ?

loop_
_geom_hbond_atom_site_label_D
_geom_hbond_atom_site_label_H
_geom_hbond_atom_site_label_A
_geom_hbond_distance_DH
_geom_hbond_distance_HA
_geom_hbond_distance_DA
_geom_hbond_angle_DHA
_geom_hbond_site_symmetry_A
_geom_hbond_publ_flag
O2w H2A CL3 0.75(4) 2.27(4) 3.005(3) 169(4) 2_645 yes
O2w H2B O1w_$2 0.75(4) 2.03(4) 2.737(4) 157(4) 2_655 yes
O1w H1A N5 0.83(4) 2.08(5) 2.885(4) 161(4) . yes

loop_
_geom_torsion_atom_site_label_1
_geom_torsion_atom_site_label_2
_geom_torsion_atom_site_label_3
_geom_torsion_atom_site_label_4
_geom_torsion
_geom_torsion_site_symmetry_1
_geom_torsion_site_symmetry_2
_geom_torsion_site_symmetry_3
_geom_torsion_site_symmetry_4
C13 N4 C9 C10 0.2(4) . . . .
NI1 N4 C9 C10 -180.0(2) . . . .
C13 N4 C9 C8 -178.8(2) . . . .
NI1 N4 C9 C8 1.1(3) . . . .
C6 N2 C7 N6 0.5(4) . . . .
C6 N2 C7 C14 -179.1(2) . . . .
C8 N6 C7 N2 1.0(4) . . . .
C8 N6 C7 C14 -179.4(2) . . . .
C1 N1 C5 C4 0.9(4) . . . .
NI1 N1 C5 C4 -176.9(2) . . . .
C1 N1 C5 C6 180.0(2) . . . .
NI1 N1 C5 C6 2.2(3) . . . .
N4 C9 C10 C11 -0.1(4) . . . .
C8 C9 C10 C11 178.8(3) . . . .
C9 N4 C13 C12 0.1(4) . . . .
NI1 N4 C13 C12 -179.7(2) . . . .
C5 N1 C1 C2 -0.3(4) . . . .
NI1 N1 C1 C2 177.1(2) . . . .
C7 N6 C8 N3 -0.4(4) . . . .
C7 N6 C8 C9 -179.1(2) . . . .
C6 N3 C8 N6 -1.5(4) . . . .
NI1 N3 C8 N6 -177.78(19) . . . .
C6 N3 C8 C9 177.2(2) . . . .
NI1 N3 C8 C9 1.0(3) . . . .
N4 C9 C8 N6 177.5(2) . . . .
C10 C9 C8 N6 -1.5(4) . . . .
N4 C9 C8 N3 -1.3(3) . . . .
C10 C9 C8 N3 179.7(2) . . . .
C7 N2 C6 N3 -2.7(4) . . . .
C7 N2 C6 C5 177.6(2) . . . .
C8 N3 C6 N2 3.3(4) . . . .
NI1 N3 C6 N2 179.54(19) . . . .
C8 N3 C6 C5 -177.0(2) . . . .
NI1 N3 C6 C5 -0.8(3) . . . .
N1 C5 C6 N2 178.6(2) . . . .
C4 C5 C6 N2 -2.3(4) . . . .
N1 C5 C6 N3 -1.1(3) . . . .
C4 C5 C6 N3 178.0(3) . . . .
C18 N5 C14 C15 -0.4(4) . . . .
C18 N5 C14 C7 178.0(3) . . . .
N2 C7 C14 N5 13.9(4) . . . .
N6 C7 C14 N5 -165.7(2) . . . .
N2 C7 C14 C15 -167.6(2) . . . .
N6 C7 C14 C15 12.8(4) . . . .
N4 C13 C12 C11 -0.5(5) . . . .
N1 C5 C4 C3 -0.9(4) . . . .
C6 C5 C4 C3 -179.9(3) . . . .
C13 C12 C11 C10 0.5(5) . . . .
C9 C10 C11 C12 -0.2(4) . . . .
C5 C4 C3 C2 0.3(5) . . . .
C18 C17 C16 C15 -0.8(5) . . . .
C14 N5 C18 C17 0.3(5) . . . .
C16 C17 C18 N5 0.3(5) . . . .
C17 C16 C15 C14 0.7(4) . . . .
N5 C14 C15 C16 -0.1(4) . . . .
C7 C14 C15 C16 -178.5(2) . . . .
C4 C3 C2 C1 0.2(5) . . . .
N1 C1 C2 C3 -0.2(5) . . . .
